data_2021359
loop_
_publ_author_name
'G\/l\'owka, Marek L.'
'Ka\/lu\.zy\'nska, Sylwia'
'Krause, Malwina'
'Gobis, Katarzyna'
'Foks, Henryk'
'Szczesio, Ma\/lgorzata'
'Olczak, Andrzej'

_publ_section_title
;
 The structures of benzimidazole derivatives and their potential as
 tuberculostatics
;
_journal_coeditor_code FP3059
_journal_issue 12
_journal_name_full 'Acta Crystallographica Section C'
_journal_page_first
;
;
_journal_paper_doi 10.1107/S2053229618014675
_journal_volume 74
_journal_year 2018
_chemical_formula_iupac '2C17 H18 N2, H2 O'
_chemical_formula_moiety '2(C17 H18 N2), H2 O'
_chemical_formula_sum 'C34 H38 N4 O'
_chemical_formula_weight 518.68
_chemical_name_systematic
;
5,6-Dimethyl-2-phenylethylbenzo[<i>d</i>]imidazole hemihydrate
;
_space_group_crystal_system triclinic
_space_group_IT_number 2
_space_group_name_Hall '-P 1'
_space_group_name_H-M_alt 'P -1'
_symmetry_space_group_name_Hall '-P 1'
_symmetry_space_group_name_H-M 'P -1'
_atom_sites_solution_hydrogens mixed
_audit_creation_method SHELXL-2018/3
_cell_angle_alpha 99.9705(5)
_cell_angle_beta 94.1047(5)
_cell_angle_gamma 90.9084(6)
_cell_formula_units_Z 4
_cell_length_a 8.16850(10)
_cell_length_b 11.4832(2)
_cell_length_c 30.7638(4)
_cell_measurement_reflns_used 9960
_cell_measurement_temperature 105(2)
_cell_measurement_theta_max 72.159
_cell_measurement_theta_min 2.9245
_cell_volume 2833.62(7)
_computing_cell_refinement
;
SAINT-Plus (Bruker, 2003)
;
_computing_data_collection
;
APEX2 (Bruker, 2002)
;
_computing_data_reduction
;
SAINT-Plus (Bruker, 2003)
;
_computing_molecular_graphics
;
PLATON (Spek, 2009) and Mercury (Macrae <i>et al.</i>, 2008)
;
_computing_publication_material
;
PLATON (Spek, 2009)
;
_computing_structure_refinement
;
SHELXL2014 (Sheldrick, 2015)
;
_computing_structure_solution
;
SHELXS97 (Sheldrick, 2008a)
;
_diffrn_ambient_temperature 105(2)
_diffrn_measured_fraction_theta_full 0.998
_diffrn_measured_fraction_theta_max 0.997
_diffrn_measurement_device_type 'Bruker SMART APEXII CCD'
_diffrn_measurement_method \wscan
_diffrn_radiation_type CuK\a
_diffrn_radiation_wavelength 1.54178
_diffrn_reflns_av_R_equivalents 0.0210
_diffrn_reflns_av_unetI/netI 0.0192
_diffrn_reflns_limit_h_max 10
_diffrn_reflns_limit_h_min -10
_diffrn_reflns_limit_k_max 13
_diffrn_reflns_limit_k_min -14
_diffrn_reflns_limit_l_max 37
_diffrn_reflns_limit_l_min -37
_diffrn_reflns_number 42329
_diffrn_reflns_theta_full 67.679
_diffrn_reflns_theta_max 72.214
_diffrn_reflns_theta_min 2.925
_exptl_absorpt_coefficient_mu 0.576
_exptl_absorpt_correction_T_max 0.7536
_exptl_absorpt_correction_T_min 0.6573
_exptl_absorpt_correction_type multi-scan
_exptl_absorpt_process_details
;
(SADABS; Krause <i>et al.</i>,  2015)
;
_exptl_crystal_colour colorless
_exptl_crystal_density_diffrn 1.216
_exptl_crystal_description prism
_exptl_crystal_F_000 1112
_exptl_crystal_size_max 0.732
_exptl_crystal_size_mid 0.148
_exptl_crystal_size_min 0.038
_refine_diff_density_max 0.309
_refine_diff_density_min -0.233
_refine_ls_extinction_coef 0.00021(8)
_refine_ls_extinction_expression Fc^*^=kFc[1+0.001xFc^2^\l^3^/sin(2\q)]^-1/4^
_refine_ls_extinction_method
;
SHELXL2018 (Sheldrick, 2015)
;
_refine_ls_goodness_of_fit_ref 1.037
_refine_ls_hydrogen_treatment mixed
_refine_ls_matrix_type full
_refine_ls_number_parameters 801
_refine_ls_number_reflns 11147
_refine_ls_number_restraints 206
_refine_ls_restrained_S_all 1.035
_refine_ls_R_factor_all 0.0443
_refine_ls_R_factor_gt 0.0396
_refine_ls_shift/su_max 0.001
_refine_ls_shift/su_mean 0.000
_refine_ls_structure_factor_coef Fsqd
_refine_ls_weighting_details 'w=1/[\s^2^(Fo^2^)+(0.0595P)^2^+0.9457P] where P=(Fo^2^+2Fc^2^)/3'
_refine_ls_weighting_scheme calc
_refine_ls_wR_factor_gt 0.1065
_refine_ls_wR_factor_ref 0.1119
_reflns_number_gt 9970
_reflns_number_total 11147
_reflns_threshold_expression 'I > 2\s(I)'
_cod_data_source_file fp3059sup1.cif
_cod_data_source_block 1a
_cod_database_code 2021359
_shelx_space_group_comment
;
The symmetry employed for this shelxl refinement is uniquely defined
by the following loop, which should always be used as a source of
symmetry information in preference to the above space-group names.
They are only intended as comments.
;

loop_
_space_group_symop_operation_xyz
'x, y, z'
'-x, -y, -z'

loop_
_atom_site_type_symbol
_atom_site_label
_atom_site_fract_x
_atom_site_fract_y
_atom_site_fract_z
_atom_site_U_iso_or_equiv
_atom_site_adp_type
_atom_site_calc_flag
_atom_site_occupancy
_atom_site_disorder_assembly
_atom_site_disorder_group
C C4A 0.59607(15) 0.60871(10) 0.30518(4) 0.0233(2) Uani d 1 . .
C C5A 0.66727(15) 0.56393(10) 0.34128(4) 0.0243(2) Uani d 1 . .
H H2A 0.722064 0.490941 0.336870 0.029 Uiso calc 1 . .
C C6A 0.65701(14) 0.62740(10) 0.38370(4) 0.0225(2) Uani d 1 . .
C C7A 0.57551(14) 0.73692(10) 0.39024(4) 0.0237(2) Uani d 1 . .
C C8A 0.50568(14) 0.78218(10) 0.35440(4) 0.0248(2) Uani d 1 . .
H H3A 0.451417 0.855401 0.358581 0.030 Uiso calc 1 . .
C C9A 0.51749(14) 0.71714(10) 0.31216(4) 0.0228(2) Uani d 1 . .
C C10A 0.73291(16) 0.57993(11) 0.42299(4) 0.0285(3) Uani d 1 . .
H H4A 0.780388 0.503026 0.412853 0.043 Uiso calc 1 . .
H H5A 0.648334 0.570616 0.443269 0.043 Uiso calc 1 . .
H H6A 0.819316 0.635309 0.438378 0.043 Uiso calc 1 . .
C C11A 0.56800(17) 0.80601(12) 0.43655(4) 0.0320(3) Uani d 1 . .
H H7A 0.508647 0.878991 0.435286 0.048 Uiso calc 1 . .
H H8A 0.679730 0.825754 0.449897 0.048 Uiso calc 1 . .
H H9A 0.510763 0.758075 0.454499 0.048 Uiso calc 1 . .
C C2A 0.51233(17) 0.64394(12) 0.24119(3) 0.0319(3) Uani d 1 . .
C C12A 0.4866(2) 0.6463(2) 0.19180(4) 0.0284(4) Uani d 0.755(3) A 1
H H10A 0.513149 0.726667 0.186274 0.034 Uiso calc 0.755(3) A 1
H H11A 0.561281 0.590458 0.175508 0.034 Uiso calc 0.755(3) A 1
C C13A 0.3093(2) 0.61215(18) 0.17503(5) 0.0327(5) Uani d 0.755(3) A 1
H H12A 0.286541 0.528745 0.177562 0.039 Uiso calc 0.755(3) A 1
H H13A 0.234304 0.662350 0.193573 0.039 Uiso calc 0.755(3) A 1
C C12B 0.4388(7) 0.6059(6) 0.19354(9) 0.0283(7) Uani d 0.245(3) A 2
H H10B 0.527438 0.575294 0.174733 0.034 Uiso calc 0.245(3) A 2
H H11B 0.357940 0.540325 0.192734 0.034 Uiso calc 0.245(3) A 2
C C13B 0.3558(7) 0.7033(5) 0.17419(17) 0.0303(13) Uani d 0.245(3) A 2
H H12B 0.432687 0.772616 0.179276 0.036 Uiso calc 0.245(3) A 2
H H13B 0.259365 0.726318 0.191140 0.036 Uiso calc 0.245(3) A 2
C C21A 0.2776(2) 0.62720(19) 0.12740(5) 0.0288(3) Uani d 0.755(3) A 1
C C22A 0.2022(2) 0.72817(18) 0.11750(6) 0.0299(3) Uani d 0.755(3) A 1
H H14A 0.170864 0.786961 0.140882 0.036 Uiso calc 0.755(3) A 1
C C23A 0.1719(2) 0.74447(18) 0.07380(6) 0.0306(3) Uani d 0.755(3) A 1
H H15A 0.119634 0.813732 0.067622 0.037 Uiso calc 0.755(3) A 1
C C24A 0.2179(3) 0.6599(2) 0.03943(7) 0.0308(3) Uani d 0.755(3) A 1
H H16A 0.198278 0.671076 0.009637 0.037 Uiso calc 0.755(3) A 1
C C25A 0.2925(3) 0.5588(2) 0.04880(8) 0.0312(3) Uani d 0.755(3) A 1
H H17A 0.322880 0.499897 0.025324 0.037 Uiso calc 0.755(3) A 1
C C26A 0.3236(2) 0.54302(18) 0.09262(6) 0.0302(3) Uani d 0.755(3) A 1
H H18A 0.376648 0.473964 0.098704 0.036 Uiso calc 0.755(3) A 1
C C21B 0.2976(6) 0.6788(5) 0.12518(16) 0.0295(3) Uani d 0.245(3) A 2
C C22B 0.2014(6) 0.7581(5) 0.10680(19) 0.0297(3) Uani d 0.245(3) A 2
H H14B 0.164712 0.826086 0.125347 0.036 Uiso calc 0.245(3) A 2
C C23B 0.1574(7) 0.7403(5) 0.06180(19) 0.0303(3) Uani d 0.245(3) A 2
H H15B 0.090913 0.795857 0.049805 0.036 Uiso calc 0.245(3) A 2
C C24B 0.2098(9) 0.6423(6) 0.0343(2) 0.0308(3) Uani d 0.245(3) A 2
H H16B 0.179155 0.630238 0.003423 0.037 Uiso calc 0.245(3) A 2
C C25B 0.3072(10) 0.5612(7) 0.0518(2) 0.0308(3) Uani d 0.245(3) A 2
H H17B 0.345010 0.494198 0.033002 0.037 Uiso calc 0.245(3) A 2
C C26B 0.3493(7) 0.5788(5) 0.09717(19) 0.0302(3) Uani d 0.245(3) A 2
H H18B 0.413727 0.522322 0.109277 0.036 Uiso calc 0.245(3) A 2
N N1A 0.46489(13) 0.73709(9) 0.27047(3) 0.0270(2) Uani d 1 . .
H H1A 0.410931 0.798494 0.264153 0.032 Uiso calc 1 . .
N N3A 0.58962(14) 0.56385(10) 0.25984(3) 0.0317(2) Uani d 1 . .
C C2C 0.96487(16) 0.74385(11) 0.25997(4) 0.0261(2) Uani d 1 . .
C C4C 0.86837(16) 0.76411(11) 0.19478(4) 0.0270(3) Uani d 1 . .
C C5C 0.79895(16) 0.80490(11) 0.15758(4) 0.0278(3) Uani d 1 . .
H H2C 0.769018 0.885124 0.159474 0.033 Uiso calc 1 . .
C C6C 0.77440(15) 0.72644(11) 0.11785(4) 0.0260(2) Uani d 1 . .
C C7C 0.82171(15) 0.60712(11) 0.11522(4) 0.0256(2) Uani d 1 . .
C C8C 0.88769(16) 0.56602(11) 0.15230(4) 0.0274(3) Uani d 1 . .
H H3C 0.917452 0.485804 0.150589 0.033 Uiso calc 1 . .
C C9C 0.90928(16) 0.64543(11) 0.19221(4) 0.0268(3) Uani d 1 . .
C C10C 0.69862(17) 0.76852(12) 0.07737(4) 0.0322(3) Uani d 1 . .
H H4C 0.676984 0.853081 0.084724 0.048 Uiso calc 1 . .
H H5C 0.595287 0.724352 0.067292 0.048 Uiso calc 1 . .
H H6C 0.774354 0.755474 0.053805 0.048 Uiso calc 1 . .
C C11C 0.80435(17) 0.52485(11) 0.07124(4) 0.0299(3) Uani d 1 . .
H H7C 0.833602 0.444871 0.075414 0.045 Uiso calc 1 . .
H H8C 0.877632 0.552349 0.051020 0.045 Uiso calc 1 . .
H H9C 0.690540 0.523798 0.058682 0.045 Uiso calc 1 . .
C C12C 1.02378(16) 0.76714(11) 0.30790(4) 0.0262(3) Uani d 1 . .
H H10C 1.144508 0.759753 0.310693 0.031 Uiso calc 1 . .
H H11C 0.974566 0.706723 0.322784 0.031 Uiso calc 1 . .
C C13C 0.97966(17) 0.88962(11) 0.33099(4) 0.0300(3) Uani d 1 . .
H H12C 1.019371 0.949424 0.314279 0.036 Uiso calc 1 . .
H H13C 0.858664 0.894190 0.330681 0.036 Uiso calc 1 . .
C C21C 1.05232(15) 0.91888(10) 0.37826(4) 0.0234(2) Uani d 1 . .
C C22C 1.16767(16) 1.01084(11) 0.39105(4) 0.0274(3) Uani d 1 . .
H H14C 1.201870 1.055048 0.369743 0.033 Uiso calc 1 . .
C C23C 1.23371(16) 1.03907(11) 0.43456(4) 0.0302(3) Uani d 1 . .
H H15C 1.312827 1.101989 0.442840 0.036 Uiso calc 1 . .
C C24C 1.18415(16) 0.97550(11) 0.46579(4) 0.0290(3) Uani d 1 . .
H H16C 1.228623 0.994925 0.495614 0.035 Uiso calc 1 . .
C C25C 1.06938(16) 0.88331(11) 0.45350(4) 0.0273(3) Uani d 1 . .
H H17C 1.035077 0.839605 0.474948 0.033 Uiso calc 1 . .
C C26C 1.00448(15) 0.85474(10) 0.40993(4) 0.0255(2) Uani d 1 . .
H H18C 0.926794 0.790898 0.401642 0.031 Uiso calc 1 . .
N N1C 0.97087(14) 0.63525(9) 0.23443(3) 0.0275(2) Uani d 1 . .
H H1C 1.007098 0.570568 0.243089 0.033 Uiso calc 1 . .
N N3C 0.90546(14) 0.82464(9) 0.23780(3) 0.0279(2) Uani d 1 . .
C C2D 0.49420(14) 0.23549(11) 0.24663(4) 0.0235(2) Uani d 1 . .
C C4D 0.46929(14) 0.14007(10) 0.17952(4) 0.0229(2) Uani d 1 . .
C C5D 0.43928(14) 0.05703(11) 0.14070(4) 0.0246(2) Uani d 1 . .
H H2D 0.406499 -0.021984 0.141965 0.030 Uiso calc 1 . .
C C6D 0.45806(14) 0.09163(11) 0.10028(4) 0.0243(2) Uani d 1 . .
C C7D 0.51105(14) 0.20893(11) 0.09836(4) 0.0239(2) Uani d 1 . .
C C8D 0.54272(14) 0.29125(11) 0.13702(4) 0.0240(2) Uani d 1 . .
H H3D 0.579897 0.369487 0.136032 0.029 Uiso calc 1 . .
C C9D 0.51846(14) 0.25591(10) 0.17724(4) 0.0224(2) Uani d 1 . .
C C10D 0.41905(17) 0.00517(11) 0.05780(4) 0.0301(3) Uani d 1 . .
H H4D 0.386555 -0.071742 0.064667 0.045 Uiso calc 1 . .
H H5D 0.516391 -0.003629 0.040777 0.045 Uiso calc 1 . .
H H6D 0.328866 0.034725 0.040347 0.045 Uiso calc 1 . .
C C11D 0.53000(17) 0.24411(12) 0.05394(4) 0.0302(3) Uani d 1 . .
H H7D 0.565663 0.327461 0.058204 0.045 Uiso calc 1 . .
H H8D 0.424497 0.232831 0.036258 0.045 Uiso calc 1 . .
H H9D 0.612170 0.194894 0.038493 0.045 Uiso calc 1 . .
C C12D 0.51007(16) 0.26862(11) 0.29596(4) 0.0268(3) Uani d 1 . .
H H10D 0.450859 0.342654 0.304567 0.032 Uiso calc 1 . .
H H11D 0.627493 0.285020 0.305805 0.032 Uiso calc 1 . .
C C13D 0.44403(17) 0.17471(12) 0.32031(4) 0.0313(3) Uani d 1 . .
H H12D 0.323330 0.180524 0.320674 0.038 Uiso calc 1 . .
H H13D 0.468007 0.095235 0.304186 0.038 Uiso calc 1 . .
C C21D 0.51945(15) 0.18896(11) 0.36735(4) 0.0255(2) Uani d 1 . .
C C22D 0.62855(16) 0.10674(11) 0.37960(4) 0.0287(3) Uani d 1 . .
H H14D 0.654881 0.040918 0.358254 0.034 Uiso calc 1 . .
C C23D 0.69978(16) 0.11930(12) 0.42263(4) 0.0307(3) Uani d 1 . .
H H15D 0.774352 0.062384 0.430461 0.037 Uiso calc 1 . .
C C24D 0.66208(16) 0.21478(11) 0.45410(4) 0.0287(3) Uani d 1 . .
H H16D 0.709324 0.223047 0.483635 0.034 Uiso calc 1 . .
C C25D 0.55515(16) 0.29791(11) 0.44215(4) 0.0297(3) Uani d 1 . .
H H17D 0.529759 0.363925 0.463540 0.036 Uiso calc 1 . .
C C26D 0.48440(16) 0.28561(11) 0.39902(4) 0.0285(3) Uani d 1 . .
H H18D 0.411688 0.343576 0.391130 0.034 Uiso calc 1 . .
N N1D 0.53320(12) 0.31482(9) 0.22067(3) 0.0236(2) Uani d 1 . .
H H1D 0.562383 0.389663 0.229771 0.028 Uiso calc 1 . .
N N3D 0.45531(12) 0.12880(9) 0.22368(3) 0.0247(2) Uani d 1 . .
C C2E -0.01801(15) 0.32299(11) 0.25458(4) 0.0261(2) Uani d 1 . .
C C4E 0.07942(15) 0.42229(10) 0.31725(4) 0.0250(2) Uani d 1 . .
C C5E 0.15287(15) 0.50499(10) 0.35227(4) 0.0267(3) Uani d 1 . .
H H2E 0.203942 0.575388 0.346787 0.032 Uiso calc 1 . .
C C6E 0.15002(15) 0.48266(11) 0.39511(4) 0.0259(2) Uani d 1 . .
C C7E 0.07614(15) 0.37656(11) 0.40346(4) 0.0253(2) Uani d 1 . .
C C8E 0.00561(15) 0.29325(11) 0.36867(4) 0.0256(2) Uani d 1 . .
H H3E -0.043323 0.221817 0.373876 0.031 Uiso calc 1 . .
C C9E 0.00891(14) 0.31774(10) 0.32600(4) 0.0239(2) Uani d 1 . .
C C10E 0.22806(17) 0.57177(12) 0.43314(4) 0.0323(3) Uani d 1 . .
H H4E 0.267672 0.641131 0.421946 0.048 Uiso calc 1 . .
H H5E 0.320500 0.536029 0.447563 0.048 Uiso calc 1 . .
H H6E 0.146652 0.595997 0.454598 0.048 Uiso calc 1 . .
C C11E 0.07493(17) 0.35318(12) 0.45020(4) 0.0328(3) Uani d 1 . .
H H7E 0.025497 0.274651 0.449812 0.049 Uiso calc 1 . .
H H8E 0.010714 0.413275 0.467549 0.049 Uiso calc 1 . .
H H9E 0.187794 0.356416 0.463593 0.049 Uiso calc 1 . .
C C12E -0.06336(15) 0.28177(12) 0.20638(4) 0.0284(3) Uani d 1 . .
H H10E -0.113352 0.347354 0.193523 0.034 Uiso calc 1 . .
H H11E -0.146034 0.216139 0.202653 0.034 Uiso calc 1 . .
C C13E 0.08680(18) 0.23956(16) 0.18151(5) 0.0433(4) Uani d 1 . .
H H12E 0.171723 0.303940 0.186803 0.052 Uiso calc 1 . .
H H13E 0.133096 0.171467 0.193513 0.052 Uiso calc 1 . .
C C21E 0.04696(16) 0.20325(13) 0.13222(4) 0.0324(3) Uani d 1 . .
C C22E 0.09371(16) 0.27505(12) 0.10324(5) 0.0336(3) Uani d 1 . .
H H14E 0.151638 0.347583 0.114571 0.040 Uiso calc 1 . .
C C23E 0.05756(17) 0.24310(12) 0.05788(5) 0.0348(3) Uani d 1 . .
H H15E 0.091178 0.293507 0.038526 0.042 Uiso calc 1 . .
C C24E -0.02694(18) 0.13849(13) 0.04090(5) 0.0363(3) Uani d 1 . .
H H16E -0.052001 0.116516 0.009893 0.044 Uiso calc 1 . .
C C25E -0.0749(2) 0.06588(13) 0.06932(5) 0.0420(3) Uani d 1 . .
H H17E -0.133344 -0.006339 0.057835 0.050 Uiso calc 1 . .
C C26E -0.03802(19) 0.09792(14) 0.11466(5) 0.0404(3) Uani d 1 . .
H H18E -0.071361 0.047140 0.133909 0.049 Uiso calc 1 . .
N N3E 0.05974(13) 0.42424(9) 0.27185(3) 0.0282(2) Uani d 1 . .
N N1E -0.05056(13) 0.25536(9) 0.28517(3) 0.0257(2) Uani d 1 . .
H H1E -0.100072 0.185179 0.280032 0.031 Uiso calc 1 . .
O O1W 0.28493(14) 0.92370(10) 0.24159(4) 0.0466(3) Uani d 1 . .
H H1W1 0.179(2) 0.9342(16) 0.2338(6) 0.050(5) Uiso d 1 . .
H H1W2 0.333(2) 0.9882(19) 0.2357(6) 0.059(6) Uiso d 1 . .
O O2W 0.77247(14) 0.04454(9) 0.26045(4) 0.0429(3) Uani d 1 . .
H H2W1 0.678(3) 0.0484(18) 0.2457(7) 0.058(6) Uiso d 1 . .
H H2W2 0.816(3) -0.0278(19) 0.2532(7) 0.061(6) Uiso d 1 . .

loop_
_atom_site_aniso_label
_atom_site_aniso_U_11
_atom_site_aniso_U_22
_atom_site_aniso_U_33
_atom_site_aniso_U_12
_atom_site_aniso_U_13
_atom_site_aniso_U_23
C4A 0.0272(6) 0.0230(6) 0.0186(5) 0.0013(4) 0.0014(4) 0.0003(4)
C5A 0.0279(6) 0.0207(5) 0.0235(6) 0.0032(4) -0.0001(5) 0.0021(4)
C6A 0.0231(5) 0.0232(6) 0.0206(6) -0.0035(4) -0.0004(4) 0.0035(4)
C7A 0.0235(6) 0.0238(6) 0.0218(6) -0.0021(4) 0.0019(4) -0.0011(4)
C8A 0.0261(6) 0.0199(5) 0.0269(6) 0.0015(4) 0.0012(5) -0.0002(4)
C9A 0.0243(6) 0.0225(6) 0.0219(6) -0.0004(4) 0.0005(4) 0.0054(4)
C10A 0.0315(6) 0.0310(6) 0.0228(6) -0.0013(5) -0.0017(5) 0.0062(5)
C11A 0.0339(7) 0.0344(7) 0.0237(6) 0.0018(5) 0.0009(5) -0.0052(5)
C2A 0.0370(7) 0.0395(7) 0.0193(6) 0.0102(5) 0.0028(5) 0.0038(5)
C12A 0.0288(11) 0.0400(12) 0.0187(7) -0.0024(8) 0.0055(6) 0.0107(7)
C13A 0.0312(9) 0.0474(12) 0.0203(8) -0.0088(8) -0.0012(6) 0.0104(7)
C12B 0.0300(15) 0.0397(16) 0.0185(10) -0.0003(12) 0.0078(11) 0.0118(11)
C13B 0.034(3) 0.032(3) 0.024(3) -0.003(2) 0.004(2) 0.000(2)
C21A 0.0308(5) 0.0348(6) 0.0208(5) -0.0043(5) -0.0012(4) 0.0065(5)
C22A 0.0325(5) 0.0357(6) 0.0214(6) -0.0034(5) -0.0001(5) 0.0058(5)
C23A 0.0344(5) 0.0351(5) 0.0223(6) -0.0038(4) -0.0010(5) 0.0067(5)
C24A 0.0355(5) 0.0355(6) 0.0212(5) -0.0043(5) -0.0020(4) 0.0069(5)
C25A 0.0348(5) 0.0360(5) 0.0218(5) -0.0031(5) -0.0026(4) 0.0047(4)
C26A 0.0327(5) 0.0350(6) 0.0222(5) -0.0029(5) -0.0025(4) 0.0057(5)
C21B 0.0321(6) 0.0349(7) 0.0212(6) -0.0031(6) -0.0015(5) 0.0058(6)
C22B 0.0326(6) 0.0350(6) 0.0215(6) -0.0034(6) -0.0008(6) 0.0064(6)
C23B 0.0341(6) 0.0354(6) 0.0212(6) -0.0040(5) -0.0015(6) 0.0063(6)
C24B 0.0350(6) 0.0355(6) 0.0215(6) -0.0039(5) -0.0018(5) 0.0059(5)
C25B 0.0343(6) 0.0355(6) 0.0219(6) -0.0033(5) -0.0024(5) 0.0053(5)
C26B 0.0328(6) 0.0352(6) 0.0218(6) -0.0032(6) -0.0025(5) 0.0054(6)
N1A 0.0322(5) 0.0284(5) 0.0216(5) 0.0063(4) 0.0006(4) 0.0074(4)
N3A 0.0399(6) 0.0353(6) 0.0181(5) 0.0106(5) -0.0009(4) -0.0001(4)
C2C 0.0336(6) 0.0227(6) 0.0210(6) 0.0031(5) -0.0007(5) 0.0022(4)
C4C 0.0362(7) 0.0222(6) 0.0214(6) 0.0029(5) -0.0016(5) 0.0022(4)
C5C 0.0352(7) 0.0226(6) 0.0256(6) 0.0030(5) -0.0020(5) 0.0059(5)
C6C 0.0285(6) 0.0280(6) 0.0222(6) -0.0004(5) -0.0008(5) 0.0074(5)
C7C 0.0288(6) 0.0268(6) 0.0203(6) -0.0010(5) 0.0002(5) 0.0021(5)
C8C 0.0369(7) 0.0218(6) 0.0223(6) 0.0037(5) -0.0008(5) 0.0021(5)
C9C 0.0361(7) 0.0237(6) 0.0204(6) 0.0040(5) -0.0026(5) 0.0049(5)
C10C 0.0380(7) 0.0339(7) 0.0251(6) -0.0005(5) -0.0048(5) 0.0091(5)
C11C 0.0370(7) 0.0309(6) 0.0201(6) -0.0012(5) -0.0006(5) 0.0012(5)
C12C 0.0341(6) 0.0242(6) 0.0196(6) 0.0042(5) -0.0019(5) 0.0027(4)
C13C 0.0407(7) 0.0273(6) 0.0209(6) 0.0089(5) -0.0025(5) 0.0021(5)
C21C 0.0283(6) 0.0216(5) 0.0198(6) 0.0066(4) 0.0015(4) 0.0014(4)
C22C 0.0336(6) 0.0226(6) 0.0272(6) 0.0020(5) 0.0048(5) 0.0070(5)
C23C 0.0324(7) 0.0231(6) 0.0328(7) -0.0027(5) -0.0021(5) 0.0009(5)
C24C 0.0366(7) 0.0265(6) 0.0213(6) 0.0048(5) -0.0036(5) -0.0012(5)
C25C 0.0354(7) 0.0266(6) 0.0205(6) 0.0029(5) 0.0051(5) 0.0048(5)
C26C 0.0279(6) 0.0232(6) 0.0244(6) -0.0014(4) 0.0012(5) 0.0017(4)
N1C 0.0425(6) 0.0198(5) 0.0193(5) 0.0065(4) -0.0032(4) 0.0027(4)
N3C 0.0386(6) 0.0233(5) 0.0206(5) 0.0047(4) -0.0030(4) 0.0024(4)
C2D 0.0229(6) 0.0286(6) 0.0205(6) 0.0062(4) 0.0022(4) 0.0074(4)
C4D 0.0224(5) 0.0265(6) 0.0216(6) 0.0041(4) 0.0013(4) 0.0086(4)
C5D 0.0262(6) 0.0237(6) 0.0247(6) 0.0016(4) 0.0002(5) 0.0071(5)
C6D 0.0237(6) 0.0264(6) 0.0230(6) 0.0034(4) 0.0002(4) 0.0052(5)
C7D 0.0231(6) 0.0282(6) 0.0217(6) 0.0039(4) 0.0022(4) 0.0075(5)
C8D 0.0254(6) 0.0246(6) 0.0235(6) 0.0019(4) 0.0023(4) 0.0075(5)
C9D 0.0209(5) 0.0253(6) 0.0211(6) 0.0038(4) 0.0007(4) 0.0047(4)
C10D 0.0375(7) 0.0286(6) 0.0237(6) 0.0006(5) -0.0025(5) 0.0045(5)
C11D 0.0386(7) 0.0306(6) 0.0224(6) 0.0002(5) 0.0045(5) 0.0071(5)
C12D 0.0314(6) 0.0294(6) 0.0205(6) 0.0050(5) 0.0031(5) 0.0059(5)
C13D 0.0335(7) 0.0396(7) 0.0216(6) -0.0048(5) 0.0007(5) 0.0089(5)
C21D 0.0270(6) 0.0295(6) 0.0212(6) -0.0032(5) 0.0038(5) 0.0076(5)
C22D 0.0349(7) 0.0277(6) 0.0245(6) 0.0032(5) 0.0090(5) 0.0044(5)
C23D 0.0319(6) 0.0333(7) 0.0303(7) 0.0072(5) 0.0049(5) 0.0133(5)
C24D 0.0312(6) 0.0337(7) 0.0220(6) -0.0038(5) -0.0007(5) 0.0087(5)
C25D 0.0379(7) 0.0259(6) 0.0245(6) 0.0004(5) 0.0047(5) 0.0014(5)
C26D 0.0315(6) 0.0285(6) 0.0272(6) 0.0055(5) 0.0030(5) 0.0086(5)
N1D 0.0273(5) 0.0240(5) 0.0198(5) 0.0033(4) 0.0021(4) 0.0046(4)
N3D 0.0270(5) 0.0280(5) 0.0206(5) 0.0039(4) 0.0010(4) 0.0081(4)
C2E 0.0270(6) 0.0272(6) 0.0244(6) 0.0076(5) -0.0002(5) 0.0055(5)
C4E 0.0273(6) 0.0237(6) 0.0249(6) 0.0063(4) 0.0005(5) 0.0069(5)
C5E 0.0283(6) 0.0208(6) 0.0311(6) 0.0020(4) -0.0011(5) 0.0063(5)
C6E 0.0252(6) 0.0232(6) 0.0278(6) 0.0042(4) -0.0009(5) 0.0012(5)
C7E 0.0264(6) 0.0258(6) 0.0236(6) 0.0049(5) 0.0020(5) 0.0031(5)
C8E 0.0284(6) 0.0221(6) 0.0263(6) 0.0019(4) 0.0028(5) 0.0042(5)
C9E 0.0257(6) 0.0216(6) 0.0235(6) 0.0051(4) -0.0002(4) 0.0013(4)
C10E 0.0356(7) 0.0279(6) 0.0307(7) 0.0002(5) -0.0027(5) -0.0002(5)
C11E 0.0391(7) 0.0341(7) 0.0247(6) -0.0013(5) 0.0024(5) 0.0042(5)
C12E 0.0280(6) 0.0343(7) 0.0229(6) 0.0069(5) -0.0010(5) 0.0053(5)
C13E 0.0287(7) 0.0689(11) 0.0289(7) 0.0127(7) -0.0004(5) -0.0004(7)
C21E 0.0261(6) 0.0424(7) 0.0268(6) 0.0099(5) 0.0018(5) 0.0001(5)
C22E 0.0304(7) 0.0311(7) 0.0363(7) 0.0047(5) 0.0009(5) -0.0025(5)
C23E 0.0381(7) 0.0342(7) 0.0334(7) 0.0093(6) 0.0057(6) 0.0077(5)
C24E 0.0398(7) 0.0395(7) 0.0267(7) 0.0097(6) 0.0000(5) -0.0025(5)
C25E 0.0475(8) 0.0332(7) 0.0413(8) -0.0030(6) 0.0033(6) -0.0043(6)
C26E 0.0451(8) 0.0409(8) 0.0371(8) 0.0017(6) 0.0079(6) 0.0100(6)
N3E 0.0329(6) 0.0277(5) 0.0248(5) 0.0052(4) -0.0012(4) 0.0078(4)
N1E 0.0299(5) 0.0228(5) 0.0231(5) 0.0024(4) -0.0009(4) 0.0019(4)
O1W 0.0380(6) 0.0361(6) 0.0721(8) 0.0011(4) -0.0015(5) 0.0293(5)
O2W 0.0428(6) 0.0222(5) 0.0561(7) 0.0084(4) -0.0212(5) -0.0049(4)

loop_
_atom_type_symbol
_atom_type_description
_atom_type_scat_dispersion_real
_atom_type_scat_dispersion_imag
_atom_type_scat_source
C C 0.0181 0.0091 'International Tables Vol C Tables 4.2.6.8 and 6.1.1.4'
H H 0.0000 0.0000 'International Tables Vol C Tables 4.2.6.8 and 6.1.1.4'
N N 0.0311 0.0180 'International Tables Vol C Tables 4.2.6.8 and 6.1.1.4'
O O 0.0492 0.0322 'International Tables Vol C Tables 4.2.6.8 and 6.1.1.4'

loop_
_geom_angle_atom_site_label_1
_geom_angle_atom_site_label_2
_geom_angle_atom_site_label_3
_geom_angle
C5A C4A N3A 130.71(11)
C5A C4A C9A 119.73(11)
N3A C4A C9A 109.55(10)
C6A C5A C4A 119.21(11)
C6A C5A H2A 120.4
C4A C5A H2A 120.4
C5A C6A C7A 120.34(11)
C5A C6A C10A 119.78(11)
C7A C6A C10A 119.88(10)
C8A C7A C6A 120.61(11)
C8A C7A C11A 119.66(11)
C6A C7A C11A 119.71(11)
C7A C8A C9A 118.09(11)
C7A C8A H3A 121.0
C9A C8A H3A 121.0
N1A C9A C8A 132.64(11)
N1A C9A C4A 105.34(10)
C8A C9A C4A 122.01(11)
C6A C10A H4A 109.5
C6A C10A H5A 109.5
H4A C10A H5A 109.5
C6A C10A H6A 109.5
H4A C10A H6A 109.5
H5A C10A H6A 109.5
C7A C11A H7A 109.5
C7A C11A H8A 109.5
H7A C11A H8A 109.5
C7A C11A H9A 109.5
H7A C11A H9A 109.5
H8A C11A H9A 109.5
N3A C2A N1A 113.71(10)
N3A C2A C12A 126.89(13)
N1A C2A C12A 119.15(13)
N3A C2A C12B 117.3(3)
N1A C2A C12B 125.7(3)
C13A C12A C2A 110.43(14)
C13A C12A H10A 109.6
C2A C12A H10A 109.6
C13A C12A H11A 109.6
C2A C12A H11A 109.6
H10A C12A H11A 108.1
C21A C13A C12A 110.86(13)
C21A C13A H12A 109.5
C12A C13A H12A 109.5
C21A C13A H13A 109.5
C12A C13A H13A 109.5
H12A C13A H13A 108.1
C13B C12B C2A 114.1(4)
C13B C12B H10B 108.7
C2A C12B H10B 108.7
C13B C12B H11B 108.7
C2A C12B H11B 108.7
H10B C12B H11B 107.6
C12B C13B C21B 118.1(4)
C12B C13B H12B 107.8
C21B C13B H12B 107.8
C12B C13B H13B 107.8
C21B C13B H13B 107.8
H12B C13B H13B 107.1
C26A C21A C22A 118.35(15)
C26A C21A C13A 121.79(18)
C22A C21A C13A 119.86(17)
C21A C22A C23A 121.05(17)
C21A C22A H14A 119.5
C23A C22A H14A 119.5
C24A C23A C22A 120.08(18)
C24A C23A H15A 120.0
C22A C23A H15A 120.0
C25A C24A C23A 119.46(19)
C25A C24A H16A 120.3
C23A C24A H16A 120.3
C24A C25A C26A 120.3(2)
C24A C25A H17A 119.8
C26A C25A H17A 119.8
C21A C26A C25A 120.72(18)
C21A C26A H18A 119.6
C25A C26A H18A 119.6
C22B C21B C26B 118.4(4)
C22B C21B C13B 120.9(5)
C26B C21B C13B 120.6(5)
C21B C22B C23B 121.1(5)
C21B C22B H14B 119.4
C23B C22B H14B 119.4
C24B C23B C22B 120.3(5)
C24B C23B H15B 119.8
C22B C23B H15B 119.8
C23B C24B C25B 119.8(5)
C23B C24B H16B 120.1
C25B C24B H16B 120.1
C24B C25B C26B 119.6(5)
C24B C25B H17B 120.2
C26B C25B H17B 120.2
C25B C26B C21B 120.7(5)
C25B C26B H18B 119.6
C21B C26B H18B 119.6
C2A N1A C9A 106.82(10)
C2A N1A H1A 126.6
C9A N1A H1A 126.6
C2A N3A C4A 104.56(10)
N3C C2C N1C 112.99(11)
N3C C2C C12C 124.76(11)
N1C C2C C12C 122.24(11)
N3C C4C C5C 129.84(11)
N3C C4C C9C 109.65(10)
C5C C4C C9C 120.50(11)
C6C C5C C4C 118.97(11)
C6C C5C H2C 120.5
C4C C5C H2C 120.5
C5C C6C C7C 120.08(11)
C5C C6C C10C 119.79(11)
C7C C6C C10C 120.13(11)
C8C C7C C6C 120.98(11)
C8C C7C C11C 119.47(11)
C6C C7C C11C 119.53(11)
C7C C8C C9C 118.31(11)
C7C C8C H3C 120.8
C9C C8C H3C 120.8
N1C C9C C8C 133.50(11)
N1C C9C C4C 105.38(10)
C8C C9C C4C 121.11(11)
C6C C10C H4C 109.5
C6C C10C H5C 109.5
H4C C10C H5C 109.5
C6C C10C H6C 109.5
H4C C10C H6C 109.5
H5C C10C H6C 109.5
C7C C11C H7C 109.5
C7C C11C H8C 109.5
H7C C11C H8C 109.5
C7C C11C H9C 109.5
H7C C11C H9C 109.5
H8C C11C H9C 109.5
C2C C12C C13C 112.26(10)
C2C C12C H10C 109.2
C13C C12C H10C 109.2
C2C C12C H11C 109.2
C13C C12C H11C 109.2
H10C C12C H11C 107.9
C21C C13C C12C 112.82(10)
C21C C13C H12C 109.0
C12C C13C H12C 109.0
C21C C13C H13C 109.0
C12C C13C H13C 109.0
H12C C13C H13C 107.8
C22C C21C C26C 118.66(11)
C22C C21C C13C 120.61(11)
C26C C21C C13C 120.73(11)
C23C C22C C21C 120.93(11)
C23C C22C H14C 119.5
C21C C22C H14C 119.5
C24C C23C C22C 119.89(12)
C24C C23C H15C 120.1
C22C C23C H15C 120.1
C23C C24C C25C 119.85(11)
C23C C24C H16C 120.1
C25C C24C H16C 120.1
C24C C25C C26C 120.13(11)
C24C C25C H17C 119.9
C26C C25C H17C 119.9
C25C C26C C21C 120.53(11)
C25C C26C H18C 119.7
C21C C26C H18C 119.7
C2C N1C C9C 107.08(10)
C2C N1C H1C 126.5
C9C N1C H1C 126.5
C2C N3C C4C 104.90(10)
N3D C2D N1D 112.96(10)
N3D C2D C12D 126.01(11)
N1D C2D C12D 120.83(11)
C5D C4D C9D 119.95(11)
C5D C4D N3D 130.19(11)
C9D C4D N3D 109.84(10)
C6D C5D C4D 119.03(11)
C6D C5D H2D 120.5
C4D C5D H2D 120.5
C5D C6D C7D 120.57(11)
C5D C6D C10D 120.07(11)
C7D C6D C10D 119.35(11)
C8D C7D C6D 120.40(11)
C8D C7D C11D 120.19(11)
C6D C7D C11D 119.40(11)
C7D C8D C9D 118.23(11)
C7D C8D H3D 120.9
C9D C8D H3D 120.9
N1D C9D C8D 132.95(11)
N1D C9D C4D 105.27(10)
C8D C9D C4D 121.77(11)
C6D C10D H4D 109.5
C6D C10D H5D 109.5
H4D C10D H5D 109.5
C6D C10D H6D 109.5
H4D C10D H6D 109.5
H5D C10D H6D 109.5
C7D C11D H7D 109.5
C7D C11D H8D 109.5
H7D C11D H8D 109.5
C7D C11D H9D 109.5
H7D C11D H9D 109.5
H8D C11D H9D 109.5
C2D C12D C13D 114.51(11)
C2D C12D H10D 108.6
C13D C12D H10D 108.6
C2D C12D H11D 108.6
C13D C12D H11D 108.6
H10D C12D H11D 107.6
C21D C13D C12D 111.82(10)
C21D C13D H12D 109.3
C12D C13D H12D 109.3
C21D C13D H13D 109.3
C12D C13D H13D 109.3
H12D C13D H13D 107.9
C22D C21D C26D 118.51(11)
C22D C21D C13D 120.43(11)
C26D C21D C13D 121.05(11)
C21D C22D C23D 121.02(12)
C21D C22D H14D 119.5
C23D C22D H14D 119.5
C24D C23D C22D 120.04(12)
C24D C23D H15D 120.0
C22D C23D H15D 120.0
C25D C24D C23D 119.45(12)
C25D C24D H16D 120.3
C23D C24D H16D 120.3
C24D C25D C26D 120.50(12)
C24D C25D H17D 119.8
C26D C25D H17D 119.8
C25D C26D C21D 120.47(12)
C25D C26D H18D 119.8
C21D C26D H18D 119.8
C2D N1D C9D 107.25(10)
C2D N1D H1D 126.4
C9D N1D H1D 126.4
C2D N3D C4D 104.68(10)
N3E C2E N1E 113.26(11)
N3E C2E C12E 125.15(11)
N1E C2E C12E 121.57(11)
N3E C4E C5E 130.85(11)
N3E C4E C9E 109.68(11)
C5E C4E C9E 119.48(11)
C6E C5E C4E 119.01(11)
C6E C5E H2E 120.5
C4E C5E H2E 120.5
C5E C6E C7E 120.76(11)
C5E C6E C10E 119.39(11)
C7E C6E C10E 119.85(11)
C8E C7E C6E 120.37(11)
C8E C7E C11E 119.48(11)
C6E C7E C11E 120.15(11)
C7E C8E C9E 117.93(11)
C7E C8E H3E 121.0
C9E C8E H3E 121.0
N1E C9E C8E 132.12(11)
N1E C9E C4E 105.44(10)
C8E C9E C4E 122.43(11)
C6E C10E H4E 109.5
C6E C10E H5E 109.5
H4E C10E H5E 109.5
C6E C10E H6E 109.5
H4E C10E H6E 109.5
H5E C10E H6E 109.5
C7E C11E H7E 109.5
C7E C11E H8E 109.5
H7E C11E H8E 109.5
C7E C11E H9E 109.5
H7E C11E H9E 109.5
H8E C11E H9E 109.5
C2E C12E C13E 111.47(10)
C2E C12E H10E 109.3
C13E C12E H10E 109.3
C2E C12E H11E 109.3
C13E C12E H11E 109.3
H10E C12E H11E 108.0
C21E C13E C12E 112.89(11)
C21E C13E H12E 109.0
C12E C13E H12E 109.0
C21E C13E H13E 109.0
C12E C13E H13E 109.0
H12E C13E H13E 107.8
C22E C21E C26E 118.04(13)
C22E C21E C13E 120.57(13)
C26E C21E C13E 121.39(14)
C21E C22E C23E 121.25(13)
C21E C22E H14E 119.4
C23E C22E H14E 119.4
C24E C23E C22E 120.13(13)
C24E C23E H15E 119.9
C22E C23E H15E 119.9
C23E C24E C25E 119.42(13)
C23E C24E H16E 120.3
C25E C24E H16E 120.3
C24E C25E C26E 120.29(14)
C24E C25E H17E 119.9
C26E C25E H17E 119.9
C21E C26E C25E 120.87(14)
C21E C26E H18E 119.6
C25E C26E H18E 119.6
C2E N3E C4E 104.61(10)
C2E N1E C9E 106.99(10)
C2E N1E H1E 126.5
C9E N1E H1E 126.5
H1W1 O1W H1W2 102.2(17)
H2W1 O2W H2W2 111.0(18)

loop_
_geom_bond_atom_site_label_1
_geom_bond_atom_site_label_2
_geom_bond_distance
C4A C5A 1.3966(16)
C4A N3A 1.3976(15)
C4A C9A 1.4004(16)
C5A C6A 1.3891(16)
C5A H2A 0.9500
C6A C7A 1.4225(17)
C6A C10A 1.5080(16)
C7A C8A 1.3888(17)
C7A C11A 1.5119(16)
C8A C9A 1.3928(16)
C8A H3A 0.9500
C9A N1A 1.3813(15)
C10A H4A 0.9800
C10A H5A 0.9800
C10A H6A 0.9800
C11A H7A 0.9800
C11A H8A 0.9800
C11A H9A 0.9800
C2A N3A 1.3127(16)
C2A N1A 1.3548(16)
C2A C12A 1.5240(9)
C2A C12B 1.5310(10)
C12A C13A 1.524(3)
C12A H10A 0.9900
C12A H11A 0.9900
C13A C21A 1.510(2)
C13A H12A 0.9900
C13A H13A 0.9900
C12B C13B 1.503(9)
C12B H10B 0.9900
C12B H11B 0.9900
C13B C21B 1.524(7)
C13B H12B 0.9900
C13B H13B 0.9900
C21A C26A 1.390(2)
C21A C22A 1.391(3)
C22A C23A 1.394(2)
C22A H14A 0.9500
C23A C24A 1.384(3)
C23A H15A 0.9500
C24A C25A 1.384(3)
C24A H16A 0.9500
C25A C26A 1.397(3)
C25A H17A 0.9500
C26A H18A 0.9500
C21B C22B 1.380(6)
C21B C26B 1.402(6)
C22B C23B 1.384(6)
C22B H14B 0.9500
C23B C24B 1.380(6)
C23B H15B 0.9500
C24B C25B 1.388(7)
C24B H16B 0.9500
C25B C26B 1.391(6)
C25B H17B 0.9500
C26B H18B 0.9500
N1A H1A 0.8800
C2C N3C 1.3220(16)
C2C N1C 1.3577(15)
C2C C12C 1.4950(16)
C4C N3C 1.3943(15)
C4C C5C 1.3968(17)
C4C C9C 1.3986(17)
C5C C6C 1.3871(17)
C5C H2C 0.9500
C6C C7C 1.4198(17)
C6C C10C 1.5082(16)
C7C C8C 1.3861(17)
C7C C11C 1.5062(16)
C8C C9C 1.3950(17)
C8C H3C 0.9500
C9C N1C 1.3837(15)
C10C H4C 0.9800
C10C H5C 0.9800
C10C H6C 0.9800
C11C H7C 0.9800
C11C H8C 0.9800
C11C H9C 0.9800
C12C C13C 1.5229(16)
C12C H10C 0.9900
C12C H11C 0.9900
C13C C21C 1.5102(16)
C13C H12C 0.9900
C13C H13C 0.9900
C21C C22C 1.3890(17)
C21C C26C 1.3922(17)
C22C C23C 1.3887(18)
C22C H14C 0.9500
C23C C24C 1.3815(19)
C23C H15C 0.9500
C24C C25C 1.3863(18)
C24C H16C 0.9500
C25C C26C 1.3878(17)
C25C H17C 0.9500
C26C H18C 0.9500
N1C H1C 0.8800
C2D N3D 1.3253(16)
C2D N1D 1.3594(15)
C2D C12D 1.4951(16)
C4D C5D 1.3972(17)
C4D C9D 1.3983(16)
C4D N3D 1.3992(15)
C5D C6D 1.3869(16)
C5D H2D 0.9500
C6D C7D 1.4206(17)
C6D C10D 1.5089(17)
C7D C8D 1.3905(17)
C7D C11D 1.5081(16)
C8D C9D 1.3933(16)
C8D H3D 0.9500
C9D N1D 1.3853(15)
C10D H4D 0.9800
C10D H5D 0.9800
C10D H6D 0.9800
C11D H7D 0.9800
C11D H8D 0.9800
C11D H9D 0.9800
C12D C13D 1.5278(17)
C12D H10D 0.9900
C12D H11D 0.9900
C13D C21D 1.5125(16)
C13D H12D 0.9900
C13D H13D 0.9900
C21D C22D 1.3891(18)
C21D C26D 1.3923(17)
C22D C23D 1.3900(18)
C22D H14D 0.9500
C23D C24D 1.3856(18)
C23D H15D 0.9500
C24D C25D 1.3825(18)
C24D H16D 0.9500
C25D C26D 1.3919(18)
C25D H17D 0.9500
C26D H18D 0.9500
N1D H1D 0.8800
C2E N3E 1.3236(17)
C2E N1E 1.3572(16)
C2E C12E 1.4942(17)
C4E N3E 1.3984(15)
C4E C5E 1.3991(17)
C4E C9E 1.3992(17)
C5E C6E 1.3873(18)
C5E H2E 0.9500
C6E C7E 1.4219(17)
C6E C10E 1.5101(17)
C7E C8E 1.3899(17)
C7E C11E 1.5083(17)
C8E C9E 1.3914(17)
C8E H3E 0.9500
C9E N1E 1.3845(15)
C10E H4E 0.9800
C10E H5E 0.9800
C10E H6E 0.9800
C11E H7E 0.9800
C11E H8E 0.9800
C11E H9E 0.9800
C12E C13E 1.5328(18)
C12E H10E 0.9900
C12E H11E 0.9900
C13E C21E 1.5117(18)
C13E H12E 0.9900
C13E H13E 0.9900
C21E C22E 1.383(2)
C21E C26E 1.389(2)
C22E C23E 1.3890(19)
C22E H14E 0.9500
C23E C24E 1.377(2)
C23E H15E 0.9500
C24E C25E 1.380(2)
C24E H16E 0.9500
C25E C26E 1.389(2)
C25E H17E 0.9500
C26E H18E 0.9500
N1E H1E 0.8800
O1W H1W1 0.90(2)
O1W H1W2 0.88(2)
O2W H2W1 0.87(2)
O2W H2W2 0.91(2)

loop_
_geom_hbond_atom_site_label_D
_geom_hbond_atom_site_label_H
_geom_hbond_atom_site_label_A
_geom_hbond_site_symmetry_A
_geom_hbond_distance_DH
_geom_hbond_distance_HA
_geom_hbond_distance_DA
_geom_hbond_angle_DHA
_geom_hbond_publ_flag
N1A H1A O1W . 0.88 1.97 2.8486(15) 172.1 yes
N1C H1C N3E 1_655 0.88 2.07 2.9370(14) 169.4 yes
N1D H1D N3A . 0.88 2.05 2.9201(15) 167.5 yes
N1E H1E O2W 1_455 0.88 1.89 2.7610(15) 169.6 yes
O1W H1W1 N3C 1_455 0.90(2) 2.57(2) 3.2720(16) 135.9(15) yes
O1W H1W2 N3D 1_565 0.88(2) 1.99(2) 2.8711(15) 176.1(19) yes
O2W H2W1 N3D . 0.87(2) 2.17(2) 2.9945(14) 157.2(18) yes
O2W H2W2 N3C 1_545 0.91(2) 1.86(2) 2.7619(14) 179(2) yes

_cod_database_fobs_code 2021359
